data_1568965
loop_
_publ_author_name
'Motente, Mokete A.'
'Venter, Johan'
'Brink, Alice'

_publ_section_title
;
 (N-Benzoyl-N-phenylhydroxylaminato)carbonyl(triphenylarsine)rhodium(I)
;
_journal_coeditor_code WM4184
_journal_issue 4
_journal_name_full IUCrData
_journal_paper_doi 10.1107/S2414314623003553
_journal_volume 8
_journal_year 2023
_chemical_formula_iupac '[Rh (C13 H10 N O2) (C18 H15 As1) (C O)]'
_chemical_formula_moiety 'C32 H25 As N O3 Rh'
_chemical_formula_sum 'C32 H25 As N O3 Rh'
_chemical_formula_weight 649.36
_chemical_name_systematic (<i>N</i>-Benzoyl-<i>N</i>-phenylhydroxylaminato)carbonyl(triphenylarsine)rhodium(I)
_space_group_crystal_system triclinic
_space_group_IT_number 2
_space_group_name_Hall '-P 1'
_space_group_name_H-M_alt 'P -1'
_atom_sites_solution_hydrogens geom
_cell_angle_alpha 81.516(6)
_cell_angle_beta 83.142(6)
_cell_angle_gamma 72.351(7)
_cell_formula_units_Z 2
_cell_length_a 9.5178(17)
_cell_length_b 10.1995(19)
_cell_length_c 14.589(2)
_cell_measurement_reflns_used 9339
_cell_measurement_temperature 100.0
_cell_measurement_theta_max 28.29
_cell_measurement_theta_min 2.25
_cell_volume 1330.6(4)
_computing_cell_refinement
;
SAINT (Bruker, 2012)
;
_computing_data_collection
;
APEX2 (Bruker, 2012)
;
_computing_data_reduction
;
SAINT (Bruker, 2012)
;
_computing_molecular_graphics
;
OLEX2 (Dolomanov <i>et al.</i>,  2009) and DIAMOND (Brandenburg & Putz,
2005)
;
_computing_publication_material
;
OLEX2 (Dolomanov <i>et al.</i>,  2009)
;
_computing_structure_refinement
;
SHELXL (Sheldrick, 2015)
;
_computing_structure_solution
;
SHELXS (Sheldrick, 2008)
;
_diffrn_ambient_temperature 100.0
_diffrn_measured_fraction_theta_full 0.999
_diffrn_measured_fraction_theta_max 1.000
_diffrn_measurement_device_type 'Bruker APEXII CCD'
_diffrn_measurement_method '\f and \w scans'
_diffrn_radiation_type MoK\a
_diffrn_radiation_wavelength 0.71073
_diffrn_reflns_av_R_equivalents 0.0654
_diffrn_reflns_av_unetI/netI 0.0412
_diffrn_reflns_limit_h_max 12
_diffrn_reflns_limit_h_min -12
_diffrn_reflns_limit_k_max 13
_diffrn_reflns_limit_k_min -13
_diffrn_reflns_limit_l_max 19
_diffrn_reflns_limit_l_min -19
_diffrn_reflns_number 38485
_diffrn_reflns_theta_full 25.242
_diffrn_reflns_theta_max 27.995
_diffrn_reflns_theta_min 2.110
_exptl_absorpt_coefficient_mu 1.910
_exptl_absorpt_correction_T_max 0.7457
_exptl_absorpt_correction_T_min 0.6342
_exptl_absorpt_correction_type multi-scan
_exptl_absorpt_process_details
;
(SADABS; Krause <i>et al.</i>, 2015)
;
_exptl_crystal_colour yellow
_exptl_crystal_density_diffrn 1.621
_exptl_crystal_description plate
_exptl_crystal_F_000 652
_exptl_crystal_size_max 0.21
_exptl_crystal_size_mid 0.133
_exptl_crystal_size_min 0.031
_refine_diff_density_max 1.139
_refine_diff_density_min -0.612
_refine_ls_extinction_method none
_refine_ls_goodness_of_fit_ref 1.067
_refine_ls_hydrogen_treatment constr
_refine_ls_matrix_type full
_refine_ls_number_parameters 343
_refine_ls_number_reflns 6425
_refine_ls_number_restraints 0
_refine_ls_restrained_S_all 1.067
_refine_ls_R_factor_all 0.0355
_refine_ls_R_factor_gt 0.0299
_refine_ls_shift/su_max 0.002
_refine_ls_shift/su_mean 0.000
_refine_ls_structure_factor_coef Fsqd
_refine_ls_weighting_details 'w=1/[\s^2^(Fo^2^)+(0.0141P)^2^+1.8613P] where P=(Fo^2^+2Fc^2^)/3'
_refine_ls_weighting_scheme calc
_refine_ls_wR_factor_gt 0.0707
_refine_ls_wR_factor_ref 0.0739
_reflns_number_gt 5747
_reflns_number_total 6425
_reflns_threshold_expression 'I > 2\s(I)'
_cod_data_source_file wm4184.cif
_cod_data_source_block I
_cod_original_cell_volume 1330.7(4)
_cod_database_code 1568965
_shelx_space_group_comment
;
The symmetry employed for this shelxl refinement is uniquely defined
by the following loop, which should always be used as a source of
symmetry information in preference to the above space-group names.
They are only intended as comments.
;
_shelx_estimated_absorpt_t_min 0.690
_shelx_estimated_absorpt_t_max 0.943

loop_
_space_group_symop_operation_xyz
'x, y, z'
'-x, -y, -z'

loop_
_atom_site_type_symbol
_atom_site_label
_atom_site_fract_x
_atom_site_fract_y
_atom_site_fract_z
_atom_site_U_iso_or_equiv
_atom_site_adp_type
_atom_site_calc_flag
_atom_site_occupancy
_atom_site_disorder_assembly
_atom_site_disorder_group
Rh Rh1 0.25715(2) 0.53736(2) 0.27266(2) 0.01779(6) Uani d 1 . .
As As 0.12957(3) 0.72691(2) 0.35181(2) 0.01699(6) Uani d 1 . .
O O2 0.39711(19) 0.38301(18) 0.19949(12) 0.0210(4) Uani d 1 . .
O O1 0.42339(19) 0.62308(18) 0.22612(13) 0.0217(4) Uani d 1 . .
O O02 0.0140(2) 0.4121(2) 0.33366(15) 0.0313(4) Uani d 1 . .
N N1 0.5303(2) 0.5365(2) 0.17371(15) 0.0207(4) Uani d 1 . .
C C1 0.5119(3) 0.4183(2) 0.15914(16) 0.0169(4) Uani d 1 . .
C C26 -0.0798(3) 0.7588(2) 0.38511(18) 0.0197(5) Uani d 1 . .
C C8 0.6478(3) 0.5925(3) 0.13234(17) 0.0198(5) Uani d 1 . .
C C14 0.2129(3) 0.7244(3) 0.46672(17) 0.0189(5) Uani d 1 . .
C C20 0.1411(3) 0.9043(3) 0.28753(17) 0.0207(5) Uani d 1 . .
C C15 0.2025(3) 0.8463(3) 0.50321(19) 0.0241(5) Uani d 1 . .
H H15 0.1470 0.9331 0.4741 0.029 Uiso calc 1 . .
C C7 0.6819(3) 0.3597(3) 0.01447(18) 0.0212(5) Uani d 1 . .
H H7 0.6631 0.4551 -0.0082 0.025 Uiso calc 1 . .
C C27 -0.1418(3) 0.7798(3) 0.47479(19) 0.0237(5) Uani d 1 . .
H H27 -0.0816 0.7815 0.5218 0.028 Uiso calc 1 . .
C C13 0.6118(3) 0.7151(3) 0.07297(19) 0.0241(5) Uani d 1 . .
H H13 0.5113 0.7637 0.0637 0.029 Uiso calc 1 . .
C C2 0.6182(3) 0.3193(3) 0.10122(17) 0.0190(5) Uani d 1 . .
C C19 0.2907(3) 0.5971(3) 0.51116(18) 0.0237(5) Uani d 1 . .
H H19 0.2958 0.5138 0.4873 0.028 Uiso calc 1 . .
C C02 0.1092(3) 0.4594(3) 0.31095(18) 0.0224(5) Uani d 1 . .
C C6 0.7729(3) 0.2591(3) -0.03845(19) 0.0250(5) Uani d 1 . .
H H6 0.8153 0.2862 -0.0978 0.030 Uiso calc 1 . .
C C28 -0.2931(3) 0.7983(3) 0.4956(2) 0.0304(6) Uani d 1 . .
H H28 -0.3356 0.8119 0.5570 0.036 Uiso calc 1 . .
C C9 0.7931(3) 0.5246(3) 0.15114(19) 0.0232(5) Uani d 1 . .
H H9 0.8160 0.4439 0.1950 0.028 Uiso calc 1 . .
C C3 0.6475(3) 0.1796(3) 0.13401(19) 0.0247(5) Uani d 1 . .
H H3 0.6039 0.1518 0.1928 0.030 Uiso calc 1 . .
C C18 0.3607(3) 0.5920(3) 0.59044(19) 0.0280(6) Uani d 1 . .
H H18 0.4137 0.5054 0.6211 0.034 Uiso calc 1 . .
C C11 0.8703(3) 0.6955(3) 0.0429(2) 0.0296(6) Uani d 1 . .
H H11 0.9472 0.7295 0.0106 0.036 Uiso calc 1 . .
C C31 -0.1692(3) 0.7556(3) 0.3171(2) 0.0268(6) Uani d 1 . .
H H31 -0.1268 0.7393 0.2559 0.032 Uiso calc 1 . .
C C12 0.7241(3) 0.7658(3) 0.0274(2) 0.0290(6) Uani d 1 . .
H H12 0.7011 0.8487 -0.0144 0.035 Uiso calc 1 . .
C C16 0.2733(3) 0.8406(3) 0.58217(19) 0.0284(6) Uani d 1 . .
H H16 0.2669 0.9234 0.6069 0.034 Uiso calc 1 . .
C C4 0.7403(3) 0.0805(3) 0.0812(2) 0.0298(6) Uani d 1 . .
H H4 0.7616 -0.0149 0.1044 0.036 Uiso calc 1 . .
C C10 0.9049(3) 0.5768(3) 0.1046(2) 0.0275(6) Uani d 1 . .
H H10 1.0053 0.5304 0.1155 0.033 Uiso calc 1 . .
C C17 0.3531(3) 0.7141(3) 0.6246(2) 0.0301(6) Uani d 1 . .
H H17 0.4033 0.7106 0.6779 0.036 Uiso calc 1 . .
C C5 0.8022(3) 0.1204(3) -0.0057(2) 0.0300(6) Uani d 1 . .
H H5 0.8644 0.0523 -0.0423 0.036 Uiso calc 1 . .
C C29 -0.3810(3) 0.7971(3) 0.4275(2) 0.0332(6) Uani d 1 . .
H H29 -0.4841 0.8107 0.4420 0.040 Uiso calc 1 . .
C C25 0.2759(3) 0.9299(3) 0.2743(2) 0.0390(7) Uani d 1 . .
H H25 0.3614 0.8592 0.2938 0.047 Uiso calc 1 . .
C C24 0.2892(4) 1.0577(4) 0.2327(2) 0.0417(8) Uani d 1 . .
H H24 0.3829 1.0747 0.2256 0.050 Uiso calc 1 . .
C C21 0.0196(3) 1.0048(3) 0.2526(2) 0.0324(6) Uani d 1 . .
H H21 -0.0736 0.9871 0.2583 0.039 Uiso calc 1 . .
C C23 0.1672(4) 1.1593(3) 0.2019(2) 0.0368(7) Uani d 1 . .
H H23 0.1750 1.2480 0.1759 0.044 Uiso calc 1 . .
C C30 -0.3194(3) 0.7760(3) 0.3380(2) 0.0340(7) Uani d 1 . .
H H30 -0.3802 0.7755 0.2911 0.041 Uiso calc 1 . .
C C22 0.0335(4) 1.1316(3) 0.2091(3) 0.0442(8) Uani d 1 . .
H H22 -0.0499 1.1994 0.1841 0.053 Uiso calc 1 . .

loop_
_atom_site_aniso_label
_atom_site_aniso_U_11
_atom_site_aniso_U_22
_atom_site_aniso_U_33
_atom_site_aniso_U_12
_atom_site_aniso_U_13
_atom_site_aniso_U_23
Rh1 0.01456(9) 0.02186(10) 0.01630(10) -0.00485(7) 0.00038(7) -0.00246(7)
As 0.01309(12) 0.02045(12) 0.01611(13) -0.00335(9) -0.00019(9) -0.00199(9)
O2 0.0163(8) 0.0257(9) 0.0210(9) -0.0066(7) 0.0018(7) -0.0040(7)
O1 0.0176(8) 0.0245(9) 0.0235(10) -0.0066(7) 0.0048(7) -0.0087(7)
O02 0.0258(10) 0.0340(10) 0.0364(12) -0.0152(8) 0.0031(8) -0.0022(9)
N1 0.0172(10) 0.0252(10) 0.0200(11) -0.0067(8) 0.0012(8) -0.0046(8)
C1 0.0154(11) 0.0209(11) 0.0138(11) -0.0045(9) -0.0014(8) -0.0012(8)
C26 0.0126(10) 0.0187(11) 0.0253(13) -0.0023(8) 0.0003(9) -0.0014(9)
C8 0.0196(11) 0.0245(12) 0.0178(12) -0.0091(9) 0.0011(9) -0.0066(9)
C14 0.0139(11) 0.0261(12) 0.0159(12) -0.0045(9) -0.0007(9) -0.0031(9)
C20 0.0212(12) 0.0222(11) 0.0182(12) -0.0065(9) 0.0007(9) -0.0019(9)
C15 0.0234(13) 0.0254(12) 0.0220(13) -0.0053(10) -0.0005(10) -0.0033(10)
C7 0.0176(11) 0.0281(12) 0.0190(12) -0.0074(10) -0.0039(9) -0.0023(9)
C27 0.0212(12) 0.0280(13) 0.0215(13) -0.0086(10) 0.0014(10) -0.0014(10)
C13 0.0223(12) 0.0258(12) 0.0260(14) -0.0085(10) -0.0019(10) -0.0056(10)
C2 0.0144(11) 0.0244(12) 0.0191(12) -0.0053(9) -0.0025(9) -0.0056(9)
C19 0.0224(12) 0.0245(12) 0.0218(13) -0.0039(10) -0.0005(10) -0.0024(10)
C02 0.0218(12) 0.0228(12) 0.0191(13) -0.0018(10) -0.0015(10) -0.0019(9)
C6 0.0183(12) 0.0381(14) 0.0191(13) -0.0076(11) -0.0006(10) -0.0074(10)
C28 0.0236(13) 0.0376(15) 0.0277(15) -0.0089(11) 0.0093(11) -0.0058(12)
C9 0.0202(12) 0.0259(12) 0.0235(13) -0.0059(10) -0.0029(10) -0.0042(10)
C3 0.0257(13) 0.0275(13) 0.0218(13) -0.0086(10) -0.0020(10) -0.0038(10)
C18 0.0286(14) 0.0314(13) 0.0204(14) -0.0045(11) -0.0044(11) 0.0010(10)
C11 0.0248(13) 0.0402(15) 0.0294(15) -0.0187(12) 0.0039(11) -0.0069(12)
C31 0.0197(12) 0.0335(14) 0.0267(14) -0.0051(10) -0.0008(10) -0.0087(11)
C12 0.0314(14) 0.0333(14) 0.0258(15) -0.0154(12) -0.0009(11) -0.0023(11)
C16 0.0336(15) 0.0320(14) 0.0210(14) -0.0097(12) -0.0012(11) -0.0083(11)
C4 0.0307(14) 0.0233(12) 0.0339(16) -0.0036(11) -0.0030(12) -0.0074(11)
C10 0.0185(12) 0.0381(15) 0.0286(15) -0.0095(11) 0.0004(10) -0.0115(11)
C17 0.0311(15) 0.0407(16) 0.0190(14) -0.0101(12) -0.0046(11) -0.0040(11)
C5 0.0222(13) 0.0328(14) 0.0337(16) -0.0007(11) -0.0025(11) -0.0153(12)
C29 0.0153(12) 0.0405(16) 0.0431(18) -0.0075(11) 0.0029(12) -0.0081(13)
C25 0.0228(14) 0.0416(17) 0.048(2) -0.0094(12) -0.0029(13) 0.0112(14)
C24 0.0386(17) 0.0452(18) 0.046(2) -0.0252(15) 0.0003(15) 0.0052(15)
C21 0.0230(13) 0.0269(13) 0.0418(18) -0.0032(11) 0.0029(12) 0.0005(12)
C23 0.0518(19) 0.0258(13) 0.0319(17) -0.0152(13) 0.0118(14) -0.0041(12)
C30 0.0199(13) 0.0419(16) 0.0415(18) -0.0075(12) -0.0050(12) -0.0101(13)
C22 0.0405(18) 0.0228(14) 0.058(2) 0.0006(13) 0.0035(16) 0.0053(14)

loop_
_atom_type_symbol
_atom_type_description
_atom_type_scat_dispersion_real
_atom_type_scat_dispersion_imag
_atom_type_scat_source
C C 0.0033 0.0016 'International Tables Vol C Tables 4.2.6.8 and 6.1.1.4'
H H 0.0000 0.0000 'International Tables Vol C Tables 4.2.6.8 and 6.1.1.4'
As As 0.0499 2.0058 'International Tables Vol C Tables 4.2.6.8 and 6.1.1.4'
N N 0.0061 0.0033 'International Tables Vol C Tables 4.2.6.8 and 6.1.1.4'
O O 0.0106 0.0060 'International Tables Vol C Tables 4.2.6.8 and 6.1.1.4'
Rh Rh -1.1178 0.9187 'International Tables Vol C Tables 4.2.6.8 and 6.1.1.4'

loop_
_geom_angle_atom_site_label_1
_geom_angle_atom_site_label_2
_geom_angle_atom_site_label_3
_geom_angle_site_symmetry_1
_geom_angle_site_symmetry_3
_geom_angle
_geom_angle_publ_flag
O2 Rh1 As . . 171.06(5) ?
O1 Rh1 As . . 91.66(5) ?
O1 Rh1 O2 . . 79.53(7) ?
C02 Rh1 As . . 89.53(8) ?
C02 Rh1 O2 . . 99.31(9) ?
C02 Rh1 O1 . . 178.39(10) ?
C26 As Rh1 . . 118.78(7) ?
C26 As C20 . . 103.15(10) ?
C14 As Rh1 . . 112.68(7) ?
C14 As C26 . . 104.81(11) ?
C14 As C20 . . 100.97(11) ?
C20 As Rh1 . . 114.44(8) ?
C1 O2 Rh1 . . 111.54(15) ?
N1 O1 Rh1 . . 110.33(13) ?
O1 N1 C8 . . 114.38(19) ?
C1 N1 O1 . . 119.1(2) ?
C1 N1 C8 . . 126.2(2) ?
O2 C1 N1 . . 119.3(2) ?
O2 C1 C2 . . 117.1(2) ?
N1 C1 C2 . . 123.5(2) ?
C27 C26 As . . 122.12(19) ?
C27 C26 C31 . . 119.6(2) ?
C31 C26 As . . 118.27(19) ?
C13 C8 N1 . . 118.2(2) ?
C9 C8 N1 . . 120.5(2) ?
C9 C8 C13 . . 121.3(2) ?
C15 C14 As . . 121.74(19) ?
C19 C14 As . . 118.28(19) ?
C19 C14 C15 . . 119.9(2) ?
C25 C20 As . . 118.6(2) ?
C25 C20 C21 . . 118.7(3) ?
C21 C20 As . . 122.7(2) ?
C14 C15 H15 . . 120.1 ?
C16 C15 C14 . . 119.9(2) ?
C16 C15 H15 . . 120.1 ?
C2 C7 H7 . . 120.2 ?
C6 C7 H7 . . 120.2 ?
C6 C7 C2 . . 119.5(2) ?
C26 C27 H27 . . 120.2 ?
C26 C27 C28 . . 119.7(3) ?
C28 C27 H27 . . 120.2 ?
C8 C13 H13 . . 120.4 ?
C12 C13 C8 . . 119.1(3) ?
C12 C13 H13 . . 120.4 ?
C7 C2 C1 . . 123.2(2) ?
C3 C2 C1 . . 117.0(2) ?
C3 C2 C7 . . 119.7(2) ?
C14 C19 H19 . . 120.1 ?
C18 C19 C14 . . 119.8(2) ?
C18 C19 H19 . . 120.1 ?
O02 C02 Rh1 . . 178.5(2) ?
C7 C6 H6 . . 119.7 ?
C5 C6 C7 . . 120.7(3) ?
C5 C6 H6 . . 119.7 ?
C27 C28 H28 . . 119.8 ?
C29 C28 C27 . . 120.4(3) ?
C29 C28 H28 . . 119.8 ?
C8 C9 H9 . . 120.6 ?
C8 C9 C10 . . 118.8(2) ?
C10 C9 H9 . . 120.6 ?
C2 C3 H3 . . 119.9 ?
C4 C3 C2 . . 120.2(3) ?
C4 C3 H3 . . 119.9 ?
C19 C18 H18 . . 120.1 ?
C17 C18 C19 . . 119.7(3) ?
C17 C18 H18 . . 120.1 ?
C12 C11 H11 . . 119.7 ?
C10 C11 H11 . . 119.7 ?
C10 C11 C12 . . 120.6(3) ?
C26 C31 H31 . . 119.9 ?
C30 C31 C26 . . 120.3(3) ?
C30 C31 H31 . . 119.9 ?
C13 C12 C11 . . 119.9(3) ?
C13 C12 H12 . . 120.0 ?
C11 C12 H12 . . 120.0 ?
C15 C16 H16 . . 120.1 ?
C17 C16 C15 . . 119.8(3) ?
C17 C16 H16 . . 120.1 ?
C3 C4 H4 . . 119.9 ?
C3 C4 C5 . . 120.2(3) ?
C5 C4 H4 . . 119.9 ?
C9 C10 H10 . . 119.9 ?
C11 C10 C9 . . 120.1(3) ?
C11 C10 H10 . . 119.9 ?
C18 C17 H17 . . 119.6 ?
C16 C17 C18 . . 120.7(3) ?
C16 C17 H17 . . 119.6 ?
C6 C5 C4 . . 119.7(2) ?
C6 C5 H5 . . 120.1 ?
C4 C5 H5 . . 120.1 ?
C28 C29 H29 . . 120.0 ?
C28 C29 C30 . . 120.1(3) ?
C30 C29 H29 . . 120.0 ?
C20 C25 H25 . . 119.5 ?
C20 C25 C24 . . 121.0(3) ?
C24 C25 H25 . . 119.5 ?
C25 C24 H24 . . 120.0 ?
C23 C24 C25 . . 120.0(3) ?
C23 C24 H24 . . 120.0 ?
C20 C21 H21 . . 119.9 ?
C20 C21 C22 . . 120.3(3) ?
C22 C21 H21 . . 119.9 ?
C24 C23 H23 . . 120.3 ?
C24 C23 C22 . . 119.5(3) ?
C22 C23 H23 . . 120.3 ?
C31 C30 C29 . . 120.0(3) ?
C31 C30 H30 . . 120.0 ?
C29 C30 H30 . . 120.0 ?
C21 C22 H22 . . 119.8 ?
C23 C22 C21 . . 120.3(3) ?
C23 C22 H22 . . 119.8 ?

loop_
_geom_bond_atom_site_label_1
_geom_bond_atom_site_label_2
_geom_bond_site_symmetry_2
_geom_bond_distance
_geom_bond_publ_flag
Rh1 As . 2.3337(4) y
Rh1 O2 . 2.0682(17) y
Rh1 O1 . 2.0338(18) y
Rh1 C02 . 1.813(3) y
As C26 . 1.933(2) ?
As C14 . 1.932(2) ?
As C20 . 1.939(2) ?
O2 C1 . 1.301(3) ?
O1 N1 . 1.367(3) ?
O02 C02 . 1.144(3) ?
N1 C1 . 1.319(3) ?
N1 C8 . 1.437(3) ?
C1 C2 . 1.479(3) ?
C26 C27 . 1.388(4) ?
C26 C31 . 1.392(4) ?
C8 C13 . 1.387(4) ?
C8 C9 . 1.385(4) ?
C14 C15 . 1.395(3) ?
C14 C19 . 1.393(3) ?
C20 C25 . 1.371(4) ?
C20 C21 . 1.384(4) ?
C15 H15 . 0.9500 ?
C15 C16 . 1.388(4) ?
C7 H7 . 0.9500 ?
C7 C2 . 1.397(4) ?
C7 C6 . 1.391(4) ?
C27 H27 . 0.9500 ?
C27 C28 . 1.395(4) ?
C13 H13 . 0.9500 ?
C13 C12 . 1.385(4) ?
C2 C3 . 1.389(4) ?
C19 H19 . 0.9500 ?
C19 C18 . 1.390(4) ?
C6 H6 . 0.9500 ?
C6 C5 . 1.379(4) ?
C28 H28 . 0.9500 ?
C28 C29 . 1.376(4) ?
C9 H9 . 0.9500 ?
C9 C10 . 1.395(4) ?
C3 H3 . 0.9500 ?
C3 C4 . 1.386(4) ?
C18 H18 . 0.9500 ?
C18 C17 . 1.387(4) ?
C11 H11 . 0.9500 ?
C11 C12 . 1.387(4) ?
C11 C10 . 1.375(4) ?
C31 H31 . 0.9500 ?
C31 C30 . 1.384(4) ?
C12 H12 . 0.9500 ?
C16 H16 . 0.9500 ?
C16 C17 . 1.381(4) ?
C4 H4 . 0.9500 ?
C4 C5 . 1.391(4) ?
C10 H10 . 0.9500 ?
C17 H17 . 0.9500 ?
C5 H5 . 0.9500 ?
C29 H29 . 0.9500 ?
C29 C30 . 1.385(4) ?
C25 H25 . 0.9500 ?
C25 C24 . 1.390(4) ?
C24 H24 . 0.9500 ?
C24 C23 . 1.371(5) ?
C21 H21 . 0.9500 ?
C21 C22 . 1.391(4) ?
C23 H23 . 0.9500 ?
C23 C22 . 1.374(5) ?
C30 H30 . 0.9500 ?
C22 H22 . 0.9500 ?

loop_
_geom_torsion_atom_site_label_1
_geom_torsion_atom_site_label_2
_geom_torsion_atom_site_label_3
_geom_torsion_atom_site_label_4
_geom_torsion_site_symmetry_1
_geom_torsion_site_symmetry_2
_geom_torsion_site_symmetry_3
_geom_torsion_site_symmetry_4
_geom_torsion
_geom_torsion_publ_flag
Rh1 O2 C1 N1 . . . . 4.4(3) ?
Rh1 O2 C1 C2 . . . . -177.62(16) ?
Rh1 O1 N1 C1 . . . . 1.5(3) ?
Rh1 O1 N1 C8 . . . . 175.94(16) ?
As C26 C27 C28 . . . . -178.1(2) ?
As C26 C31 C30 . . . . 179.1(2) ?
As C14 C15 C16 . . . . -175.2(2) ?
As C14 C19 C18 . . . . 175.6(2) ?
As C20 C25 C24 . . . . -176.8(3) ?
As C20 C21 C22 . . . . 178.4(3) ?
O2 C1 C2 C7 . . . . 137.2(2) ?
O2 C1 C2 C3 . . . . -39.0(3) ?
O1 N1 C1 O2 . . . . -4.1(3) ?
O1 N1 C1 C2 . . . . 178.1(2) ?
O1 N1 C8 C13 . . . . -58.9(3) ?
O1 N1 C8 C9 . . . . 121.5(2) ?
N1 C1 C2 C7 . . . . -45.0(4) ?
N1 C1 C2 C3 . . . . 138.8(3) ?
N1 C8 C13 C12 . . . . -175.6(2) ?
N1 C8 C9 C10 . . . . 175.5(2) ?
C1 N1 C8 C13 . . . . 115.1(3) ?
C1 N1 C8 C9 . . . . -64.5(3) ?
C1 C2 C3 C4 . . . . 176.7(2) ?
C26 C27 C28 C29 . . . . -0.5(4) ?
C26 C31 C30 C29 . . . . -1.3(5) ?
C8 N1 C1 O2 . . . . -177.9(2) ?
C8 N1 C1 C2 . . . . 4.3(4) ?
C8 C13 C12 C11 . . . . -1.3(4) ?
C8 C9 C10 C11 . . . . 1.5(4) ?
C14 C15 C16 C17 . . . . -0.4(4) ?
C14 C19 C18 C17 . . . . -0.2(4) ?
C20 C25 C24 C23 . . . . -1.8(6) ?
C20 C21 C22 C23 . . . . -1.2(5) ?
C15 C14 C19 C18 . . . . -1.6(4) ?
C15 C16 C17 C18 . . . . -1.4(4) ?
C7 C2 C3 C4 . . . . 0.4(4) ?
C7 C6 C5 C4 . . . . -0.1(4) ?
C27 C26 C31 C30 . . . . 1.4(4) ?
C27 C28 C29 C30 . . . . 0.6(5) ?
C13 C8 C9 C10 . . . . -4.1(4) ?
C2 C7 C6 C5 . . . . -0.8(4) ?
C2 C3 C4 C5 . . . . -1.3(4) ?
C19 C14 C15 C16 . . . . 1.9(4) ?
C19 C18 C17 C16 . . . . 1.7(4) ?
C6 C7 C2 C1 . . . . -175.5(2) ?
C6 C7 C2 C3 . . . . 0.6(4) ?
C28 C29 C30 C31 . . . . 0.3(5) ?
C9 C8 C13 C12 . . . . 4.0(4) ?
C3 C4 C5 C6 . . . . 1.1(4) ?
C31 C26 C27 C28 . . . . -0.5(4) ?
C12 C11 C10 C9 . . . . 1.2(4) ?
C10 C11 C12 C13 . . . . -1.3(4) ?
C25 C20 C21 C22 . . . . -3.2(5) ?
C25 C24 C23 C22 . . . . -2.7(5) ?
C24 C23 C22 C21 . . . . 4.2(5) ?
C21 C20 C25 C24 . . . . 4.7(5) ?
